data_7160890
loop_
_publ_author_name
'Gapare, Rosinah Liandrah'
'Diaz-Rodriguez, Roberto M'
'Williams, Victoria A.'
'Atwood, Mark'
'Cotnam, Michael J.'
'Hilborn, James W.'
'Johnson, Erin R.'
'Robertson, Katherine N.'
'Thompson, Alison'

_publ_section_title
;
 Reactivity of an aza-dipyrrin and an aza-BODIPY motif bearing two
 2-pyridyl units: an emissive NNN binding pocket.
;
_journal_issue 45
_journal_name_full 'Organic &amp; biomolecular chemistry'
_journal_page_first 10391
_journal_page_last 10397
_journal_paper_doi 10.1039/d5ob01628b
_journal_volume 23
_journal_year 2025
_chemical_formula_moiety 'C32 H26 B F2 N5 O, C H Cl3'
_chemical_formula_sum 'C33 H27 B Cl3 F2 N5 O'
_chemical_formula_weight 664.75
_space_group_crystal_system monoclinic
_space_group_IT_number 14
_space_group_name_Hall '-P 2yn'
_space_group_name_H-M_alt 'P 1 21/n 1'
_atom_sites_solution_hydrogens mixed
_atom_sites_solution_primary dual
_audit_creation_method SHELXL-2019/3
_audit_update_record
;
2025-09-08 deposited with the CCDC.	2025-10-27 downloaded from the CCDC.
;
_cell_angle_alpha 90
_cell_angle_beta 98.0047(10)
_cell_angle_gamma 90
_cell_formula_units_Z 4
_cell_length_a 15.8406(4)
_cell_length_b 10.8382(2)
_cell_length_c 18.0928(4)
_cell_measurement_reflns_used 9912
_cell_measurement_temperature 150(2)
_cell_measurement_theta_max 30.4106
_cell_measurement_theta_min 2.2735
_cell_volume 3075.97(12)
_computing_cell_refinement 'SAINT V8.40B (Bruker AXS LLC, 2019)'
_computing_data_collection 'Bruker Instrument Service v8.5.0.11 RC8'
_computing_data_reduction 'SAINT V8.40B (Bruker AXS LLC, 2019)'
_computing_structure_refinement 'SHELXL-2019/2 (Sheldrick, 2019)'
_computing_structure_solution 'SHELXT-2014 (Sheldrick, 2015)'
_diffrn_ambient_temperature 150(2)
_diffrn_detector '100 \\times 140 mm^2^ CMOS sensor'
_diffrn_detector_area_resol_mean 7.3910
_diffrn_detector_type 'Bruker PHOTON III'
_diffrn_measured_fraction_theta_full 1.000
_diffrn_measured_fraction_theta_max 0.999
_diffrn_measurement_device '\k--geometry diffractometer'
_diffrn_measurement_device_type 'Bruker D8 VENTURE'
_diffrn_radiation_monochromator 'multilayer mirror'
_diffrn_radiation_type MoK\a
_diffrn_radiation_wavelength 0.71073
_diffrn_reflns_av_R_equivalents 0.0490
_diffrn_reflns_av_unetI/netI 0.0209
_diffrn_reflns_Laue_measured_fraction_full 1.000
_diffrn_reflns_Laue_measured_fraction_max 0.999
_diffrn_reflns_limit_h_max 22
_diffrn_reflns_limit_h_min -22
_diffrn_reflns_limit_k_max 15
_diffrn_reflns_limit_k_min -15
_diffrn_reflns_limit_l_max 25
_diffrn_reflns_limit_l_min -25
_diffrn_reflns_number 151022
_diffrn_reflns_point_group_measured_fraction_full 1.000
_diffrn_reflns_point_group_measured_fraction_max 0.999
_diffrn_reflns_theta_full 25.242
_diffrn_reflns_theta_max 30.533
_diffrn_reflns_theta_min 2.196
_diffrn_source_current 1.4
_diffrn_source_power 0.07
_diffrn_source_type 'Incoatec I\mS 3.0'
_diffrn_source_voltage 50
_exptl_absorpt_coefficient_mu 0.347
_exptl_absorpt_correction_T_max 0.7461
_exptl_absorpt_correction_T_min 0.7018
_exptl_absorpt_correction_type multi-scan
_exptl_absorpt_process_details
;
Krause, L., Herbst-Irmer, R., Sheldrick, G. M., Stalke, D. (2015).
J. Appl. Cryst. 48, 3-10.
;
_exptl_crystal_colour orange-brown
_exptl_crystal_density_diffrn 1.435
_exptl_crystal_description 'flat ellipsoid'
_exptl_crystal_F_000 1368
_exptl_crystal_size_max 0.208
_exptl_crystal_size_mid 0.045
_exptl_crystal_size_min 0.029
_refine_diff_density_max 0.370
_refine_diff_density_min -0.325
_refine_diff_density_rms 0.073
_refine_ls_extinction_coef 0.0073(8)
_refine_ls_extinction_expression Fc^*^=kFc[1+0.001xFc^2^\l^3^/sin(2\q)]^-1/4^
_refine_ls_extinction_method 'SHELXL-2019/2 (Sheldrick 2019)'
_refine_ls_goodness_of_fit_ref 1.175
_refine_ls_hydrogen_treatment mixed
_refine_ls_matrix_type full
_refine_ls_number_parameters 523
_refine_ls_number_reflns 9403
_refine_ls_number_restraints 266
_refine_ls_restrained_S_all 1.176
_refine_ls_R_factor_all 0.0887
_refine_ls_R_factor_gt 0.0535
_refine_ls_shift/su_max 0.000
_refine_ls_shift/su_mean 0.000
_refine_ls_structure_factor_coef Fsqd
_refine_ls_weighting_details 'w=1/[\s^2^(Fo^2^)+(0.0612P)^2^+2.4519P] where P=(Fo^2^+2Fc^2^)/3'
_refine_ls_weighting_scheme calc
_refine_ls_wR_factor_gt 0.1308
_refine_ls_wR_factor_ref 0.1736
_reflns_Friedel_coverage 0.000
_reflns_number_gt 6805
_reflns_number_total 9403
_reflns_threshold_expression 'I > 2\s(I)'
_cod_data_source_file d5ob01628b2.cif
_cod_data_source_block cmpd8a_AT037
_cod_original_sg_symbol_H-M 'P 21/n'
_cod_database_code 7160890
_shelx_shelxl_version_number 2019/3
_shelx_space_group_comment
;
The symmetry employed for this shelxl refinement is uniquely defined
by the following loop, which should always be used as a source of
symmetry information in preference to the above space-group names.
They are only intended as comments.
;
_shelx_estimated_absorpt_t_min 0.931
_shelx_estimated_absorpt_t_max 0.990
_diffrn_source_source 'microfocus sealed tube'

loop_
_space_group_symop_operation_xyz
'x, y, z'
'-x+1/2, y+1/2, -z+1/2'
'-x, -y, -z'
'x-1/2, -y-1/2, z-1/2'

loop_
_atom_site_label
_atom_site_type_symbol
_atom_site_fract_x
_atom_site_fract_y
_atom_site_fract_z
_atom_site_U_iso_or_equiv
_atom_site_adp_type
_atom_site_occupancy
_atom_site_site_symmetry_order
_atom_site_calc_flag
_atom_site_refinement_flags_posn
_atom_site_refinement_flags_adp
_atom_site_refinement_flags_occupancy
_atom_site_disorder_assembly
_atom_site_disorder_group
B1 B 0.28196(11) 0.41020(17) 0.39892(10) 0.0222(3) Uani 1 1 d . . . . .
F1 F 0.31729(6) 0.34266(9) 0.46018(6) 0.0275(2) Uani 1 1 d . . . . .
F2 F 0.34705(6) 0.46275(9) 0.36467(6) 0.0275(2) Uani 1 1 d . . . . .
O1 O 0.33240(8) 0.23019(12) 0.27539(7) 0.0269(3) Uani 1 1 d . . . . .
N1 N 0.22789(9) 0.32668(13) 0.34069(8) 0.0239(3) Uani 1 1 d . . . . .
N2 N 0.10396(9) 0.44238(14) 0.33122(8) 0.0256(3) Uani 1 1 d D . . . .
H2N H 0.0501(11) 0.459(2) 0.3103(13) 0.038 Uiso 1 1 d D U . . .
N3 N 0.21968(9) 0.50953(13) 0.42185(8) 0.0237(3) Uani 1 1 d . . . . .
N4 N -0.00467(10) 0.37525(15) 0.20236(9) 0.0309(3) Uani 1 1 d . . . . .
N5 N -0.04239(10) 0.56642(17) 0.35160(10) 0.0364(4) Uani 1 1 d . . . . .
C1 C 0.25789(10) 0.21101(15) 0.30787(9) 0.0245(3) Uani 1 1 d . . . . .
C2 C 0.18172(11) 0.17687(16) 0.25144(10) 0.0275(3) Uani 1 1 d . . . . .
H2 H 0.179230 0.106388 0.219994 0.033 Uiso 1 1 calc R U . . .
C3 C 0.11812(10) 0.25878(16) 0.25143(9) 0.0255(3) Uani 1 1 d . . . . .
C4 C 0.14883(10) 0.35028(15) 0.30913(9) 0.0240(3) Uani 1 1 d . . . . .
C5 C 0.13558(10) 0.51552(15) 0.39164(9) 0.0241(3) Uani 1 1 d . . . . .
C6 C 0.08964(11) 0.59418(16) 0.43118(10) 0.0269(3) Uani 1 1 d . . . . .
C7 C 0.15056(11) 0.64083(16) 0.48952(10) 0.0282(3) Uani 1 1 d . . . . .
H7 H 0.139328 0.698240 0.526609 0.034 Uiso 1 1 calc R U . . .
C8 C 0.22899(11) 0.58868(15) 0.48330(9) 0.0252(3) Uani 1 1 d . . . . .
C9 C 0.27752(11) 0.11249(15) 0.36811(10) 0.0266(3) Uani 1 1 d . . . . .
C10 C 0.35482(13) 0.05035(18) 0.37817(12) 0.0359(4) Uani 1 1 d . . . . .
H10 H 0.396664 0.067786 0.346785 0.043 Uiso 1 1 calc R U . . .
C11 C 0.37089(16) -0.0377(2) 0.43446(13) 0.0451(5) Uani 1 1 d . . . . .
H11 H 0.424175 -0.079343 0.441682 0.054 Uiso 1 1 calc R U . . .
C12 C 0.31028(17) -0.0651(2) 0.47984(13) 0.0454(5) Uani 1 1 d . . . . .
H12 H 0.321846 -0.124963 0.518280 0.055 Uiso 1 1 calc R U . . .
C13 C 0.23258(16) -0.0049(2) 0.46900(12) 0.0429(5) Uani 1 1 d . . . . .
H13 H 0.190390 -0.023911 0.499768 0.051 Uiso 1 1 calc R U . . .
C14 C 0.21615(13) 0.08326(18) 0.41328(11) 0.0346(4) Uani 1 1 d . . . . .
H14 H 0.162542 0.124011 0.405914 0.041 Uiso 1 1 calc R U . . .
C15 C 0.03527(10) 0.26532(16) 0.20387(9) 0.0264(3) Uani 1 1 d . . . . .
C16 C 0.00243(11) 0.16510(17) 0.16075(10) 0.0279(3) Uani 1 1 d . . . . .
H16 H 0.031042 0.087850 0.164417 0.033 Uiso 1 1 calc R U . . .
C17 C -0.07281(12) 0.18050(19) 0.11245(10) 0.0317(4) Uani 1 1 d . . . . .
H17 H -0.096764 0.113737 0.082580 0.038 Uiso 1 1 calc R U . . .
C18 C -0.11263(12) 0.29484(19) 0.10836(11) 0.0334(4) Uani 1 1 d . . . . .
H18 H -0.163184 0.308737 0.074507 0.040 Uiso 1 1 calc R U . . .
C19 C -0.07695(12) 0.38804(19) 0.15471(11) 0.0341(4) Uani 1 1 d . . . . .
H19 H -0.105237 0.465510 0.152707 0.041 Uiso 1 1 calc R U . . .
C20 C -0.00232(11) 0.61238(17) 0.41670(11) 0.0289(3) Uani 1 1 d . . . . .
C21 C -0.04753(13) 0.67055(19) 0.46797(12) 0.0358(4) Uani 1 1 d . . . . .
H21 H -0.018360 0.702853 0.513277 0.043 Uiso 1 1 calc R U . . .
C22 C -0.13533(14) 0.6805(2) 0.45191(14) 0.0430(5) Uani 1 1 d . . . . .
H22 H -0.167155 0.719245 0.486205 0.052 Uiso 1 1 calc R U . . .
C23 C -0.17619(13) 0.6333(2) 0.38521(15) 0.0450(5) Uani 1 1 d . . . . .
H23 H -0.236315 0.639281 0.372728 0.054 Uiso 1 1 calc R U . . .
C24 C -0.12731(13) 0.5775(2) 0.33746(14) 0.0437(5) Uani 1 1 d . . . . .
H24 H -0.155499 0.544969 0.291835 0.052 Uiso 1 1 calc R U . . .
C25 C 0.30944(11) 0.61607(16) 0.53119(10) 0.0259(3) Uani 1 1 d . . . . .
C26 C 0.30777(13) 0.6445(2) 0.60630(11) 0.0352(4) Uani 1 1 d . . . . .
H26 H 0.255821 0.637209 0.626595 0.042 Uiso 1 1 calc R U . . .
C27 C 0.38111(15) 0.6835(2) 0.65190(12) 0.0418(5) Uani 1 1 d . . . . .
H27 H 0.378439 0.704351 0.702523 0.050 Uiso 1 1 calc R U . . .
C28 C 0.45774(14) 0.6921(2) 0.62385(12) 0.0400(5) Uani 1 1 d . . . . .
H28 H 0.507712 0.718866 0.654899 0.048 Uiso 1 1 calc R U . . .
C29 C 0.46089(13) 0.6612(2) 0.54998(12) 0.0370(4) Uani 1 1 d . . . . .
H29 H 0.513555 0.665247 0.530579 0.044 Uiso 1 1 calc R U . . .
C30 C 0.38744(12) 0.62430(18) 0.50402(11) 0.0315(4) Uani 1 1 d . . . . .
H30 H 0.390468 0.604377 0.453324 0.038 Uiso 1 1 calc R U . . .
C31 C 0.32220(12) 0.30318(18) 0.20821(10) 0.0320(4) Uani 1 1 d . . . . .
H31A H 0.285281 0.375320 0.213797 0.038 Uiso 1 1 calc R U . . .
H31B H 0.295544 0.253285 0.165382 0.038 Uiso 1 1 calc R U . . .
C32 C 0.40955(13) 0.3451(2) 0.19545(12) 0.0378(4) Uani 1 1 d . . . . .
H32A H 0.431959 0.403713 0.234573 0.057 Uiso 1 1 calc R U . . .
H32B H 0.405938 0.385300 0.146589 0.057 Uiso 1 1 calc R U . . .
H32C H 0.447647 0.273656 0.196876 0.057 Uiso 1 1 calc R U . . .
C33A C 0.8876(7) 0.0541(9) 0.3167(7) 0.049(2) Uani 0.423(3) 1 d D U P A 1
H33A H 0.919656 0.023800 0.276453 0.059 Uiso 0.423(3) 1 calc R U P A 1
Cl1A Cl 0.8048(3) -0.0491(4) 0.3259(2) 0.0590(7) Uani 0.423(3) 1 d D U P A 1
Cl2A Cl 0.9584(3) 0.0609(6) 0.4018(3) 0.0835(19) Uani 0.423(3) 1 d D U P A 1
Cl3A Cl 0.8477(4) 0.1990(3) 0.2929(3) 0.0883(17) Uani 0.423(3) 1 d D U P A 1
C33B C 0.8927(10) 0.0556(12) 0.3079(10) 0.053(3) Uani 0.281(3) 1 d D U P B 2
H33B H 0.919409 0.037311 0.262194 0.063 Uiso 0.281(3) 1 calc R U P B 2
Cl1B Cl 0.8496(5) -0.0806(4) 0.3391(3) 0.0807(15) Uani 0.281(3) 1 d D U P B 2
Cl2B Cl 0.9718(3) 0.1134(7) 0.3784(4) 0.0800(17) Uani 0.281(3) 1 d D U P B 2
Cl3B Cl 0.8171(4) 0.1706(8) 0.2877(4) 0.092(2) Uani 0.281(3) 1 d D U P B 2
C33C C 0.9060(10) 0.0607(12) 0.3368(8) 0.053(3) Uani 0.251(3) 1 d D U P C 3
H33C H 0.937465 0.025891 0.297308 0.064 Uiso 0.251(3) 1 calc R U P C 3
Cl1C Cl 0.8044(6) -0.0073(8) 0.3279(5) 0.102(3) Uani 0.251(3) 1 d D U P C 3
Cl2C Cl 0.9628(6) 0.0238(9) 0.4246(5) 0.0775(19) Uani 0.251(3) 1 d D U P C 3
Cl3C Cl 0.9011(5) 0.2193(5) 0.3265(3) 0.0920(17) Uani 0.251(3) 1 d D U P C 3
C33D C 0.8779(17) 0.087(2) 0.3787(19) 0.056(4) Uani 0.044(2) 1 d D U P D 4
H33D H 0.868538 0.101790 0.431554 0.067 Uiso 0.044(2) 1 calc R U P D 4
Cl1D Cl 0.9003(18) -0.068(2) 0.3664(16) 0.084(4) Uani 0.044(2) 1 d D U P D 4
Cl2D Cl 0.9639(19) 0.180(3) 0.3584(19) 0.095(5) Uani 0.044(2) 1 d D U P D 4
Cl3D Cl 0.7899(16) 0.137(3) 0.3195(17) 0.096(5) Uani 0.044(2) 1 d D U P D 4

loop_
_atom_site_aniso_label
_atom_site_aniso_U_11
_atom_site_aniso_U_22
_atom_site_aniso_U_33
_atom_site_aniso_U_23
_atom_site_aniso_U_13
_atom_site_aniso_U_12
B1 0.0202(8) 0.0228(8) 0.0222(8) 0.0000(6) -0.0015(6) 0.0005(6)
F1 0.0281(5) 0.0264(5) 0.0258(5) 0.0020(4) -0.0044(4) 0.0019(4)
F2 0.0243(5) 0.0280(5) 0.0302(5) -0.0006(4) 0.0046(4) -0.0030(4)
O1 0.0229(5) 0.0305(6) 0.0268(6) 0.0009(5) 0.0016(4) 0.0040(5)
N1 0.0191(6) 0.0249(6) 0.0263(6) -0.0020(5) -0.0014(5) 0.0019(5)
N2 0.0195(6) 0.0272(7) 0.0286(7) -0.0049(5) -0.0019(5) 0.0027(5)
N3 0.0194(6) 0.0242(6) 0.0264(6) -0.0031(5) -0.0007(5) 0.0008(5)
N4 0.0245(7) 0.0329(8) 0.0328(8) -0.0052(6) -0.0046(6) 0.0023(6)
N5 0.0222(7) 0.0407(9) 0.0449(9) -0.0086(7) -0.0009(6) 0.0039(6)
C1 0.0208(7) 0.0256(7) 0.0261(7) -0.0046(6) -0.0005(6) 0.0016(6)
C2 0.0239(7) 0.0281(8) 0.0287(8) -0.0050(6) -0.0024(6) 0.0002(6)
C3 0.0222(7) 0.0269(8) 0.0261(7) -0.0044(6) -0.0008(6) -0.0001(6)
C4 0.0197(7) 0.0256(7) 0.0254(7) -0.0019(6) -0.0008(6) 0.0008(6)
C5 0.0189(7) 0.0259(7) 0.0266(7) -0.0028(6) -0.0004(6) 0.0008(6)
C6 0.0223(7) 0.0279(8) 0.0296(8) -0.0041(6) 0.0008(6) 0.0012(6)
C7 0.0260(8) 0.0278(8) 0.0304(8) -0.0064(6) 0.0023(6) 0.0017(6)
C8 0.0241(7) 0.0248(7) 0.0257(7) -0.0032(6) -0.0004(6) -0.0006(6)
C9 0.0272(8) 0.0229(7) 0.0281(8) -0.0035(6) -0.0017(6) 0.0001(6)
C10 0.0348(10) 0.0319(9) 0.0406(10) 0.0039(8) 0.0039(8) 0.0083(7)
C11 0.0501(13) 0.0348(10) 0.0490(12) 0.0073(9) 0.0022(10) 0.0132(9)
C12 0.0670(15) 0.0278(9) 0.0400(11) 0.0062(8) 0.0022(10) 0.0032(9)
C13 0.0557(13) 0.0359(10) 0.0383(10) 0.0026(8) 0.0108(9) -0.0077(9)
C14 0.0350(9) 0.0327(9) 0.0362(9) -0.0014(7) 0.0053(7) -0.0028(7)
C15 0.0216(7) 0.0307(8) 0.0256(7) -0.0031(6) -0.0014(6) -0.0006(6)
C16 0.0237(8) 0.0313(8) 0.0273(8) -0.0033(6) -0.0011(6) -0.0011(6)
C17 0.0258(8) 0.0398(9) 0.0274(8) -0.0061(7) -0.0039(6) -0.0042(7)
C18 0.0254(8) 0.0405(10) 0.0315(9) -0.0035(7) -0.0063(7) 0.0001(7)
C19 0.0280(8) 0.0348(9) 0.0368(9) -0.0026(7) -0.0055(7) 0.0046(7)
C20 0.0230(8) 0.0273(8) 0.0360(9) -0.0004(7) 0.0031(6) 0.0009(6)
C21 0.0298(9) 0.0381(10) 0.0400(10) -0.0048(8) 0.0068(7) 0.0040(7)
C22 0.0308(10) 0.0430(11) 0.0577(13) -0.0031(10) 0.0148(9) 0.0067(8)
C23 0.0221(9) 0.0472(12) 0.0657(15) -0.0033(11) 0.0060(9) 0.0044(8)
C24 0.0237(9) 0.0495(12) 0.0557(13) -0.0113(10) -0.0029(8) 0.0024(8)
C25 0.0237(7) 0.0246(7) 0.0278(8) -0.0023(6) -0.0020(6) -0.0001(6)
C26 0.0322(9) 0.0416(10) 0.0310(9) -0.0052(8) 0.0019(7) -0.0044(8)
C27 0.0442(11) 0.0507(12) 0.0285(9) -0.0062(8) -0.0023(8) -0.0069(9)
C28 0.0349(10) 0.0447(11) 0.0364(10) -0.0022(8) -0.0092(8) -0.0071(8)
C29 0.0274(9) 0.0424(10) 0.0391(10) -0.0037(8) -0.0021(7) -0.0029(8)
C30 0.0266(8) 0.0341(9) 0.0325(9) -0.0050(7) -0.0007(7) -0.0012(7)
C31 0.0311(9) 0.0352(9) 0.0286(8) 0.0036(7) 0.0002(7) 0.0031(7)
C32 0.0359(10) 0.0437(11) 0.0341(9) 0.0030(8) 0.0060(8) -0.0024(8)
C33A 0.055(4) 0.052(3) 0.045(5) -0.015(3) 0.021(3) -0.003(3)
Cl1A 0.0622(15) 0.0642(18) 0.0517(11) 0.0012(11) 0.0114(11) -0.0134(13)
Cl2A 0.0443(15) 0.100(5) 0.105(5) -0.036(3) 0.006(2) 0.001(2)
Cl3A 0.129(4) 0.0577(14) 0.094(3) 0.0125(17) 0.071(3) 0.021(2)
C33B 0.064(5) 0.051(4) 0.044(5) -0.013(4) 0.014(5) 0.002(4)
Cl1B 0.125(4) 0.0564(18) 0.072(3) -0.0058(16) 0.054(3) -0.021(2)
Cl2B 0.049(2) 0.106(5) 0.081(3) -0.020(3) -0.0054(19) 0.002(2)
Cl3B 0.071(3) 0.111(5) 0.089(4) 0.001(3) -0.011(3) 0.033(3)
C33C 0.063(6) 0.056(5) 0.045(6) -0.015(5) 0.021(5) 0.004(4)
Cl1C 0.084(3) 0.123(6) 0.090(3) -0.011(4) -0.017(3) -0.012(4)
Cl2C 0.058(3) 0.080(4) 0.096(4) -0.001(3) 0.016(3) 0.012(2)
Cl3C 0.124(4) 0.087(3) 0.077(3) 0.013(2) 0.059(3) 0.024(3)
C33D 0.064(7) 0.057(6) 0.048(7) -0.015(6) 0.018(6) 0.002(6)
Cl1D 0.079(8) 0.090(7) 0.086(8) -0.006(7) 0.021(7) 0.003(7)
Cl2D 0.087(9) 0.106(10) 0.094(10) -0.004(10) 0.019(9) -0.002(9)
Cl3D 0.096(8) 0.105(9) 0.093(9) 0.006(8) 0.029(8) 0.015(8)

loop_
_atom_type_symbol
_atom_type_description
_atom_type_scat_dispersion_real
_atom_type_scat_dispersion_imag
_atom_type_scat_source
C C 0.0033 0.0016 'International Tables Vol C Tables 4.2.6.8 and 6.1.1.4'
H H 0.0000 0.0000 'International Tables Vol C Tables 4.2.6.8 and 6.1.1.4'
B B 0.0013 0.0007 'International Tables Vol C Tables 4.2.6.8 and 6.1.1.4'
Cl Cl 0.1484 0.1585 'International Tables Vol C Tables 4.2.6.8 and 6.1.1.4'
F F 0.0171 0.0103 'International Tables Vol C Tables 4.2.6.8 and 6.1.1.4'
N N 0.0061 0.0033 'International Tables Vol C Tables 4.2.6.8 and 6.1.1.4'
O O 0.0106 0.0060 'International Tables Vol C Tables 4.2.6.8 and 6.1.1.4'

loop_
_geom_angle_atom_site_label_1
_geom_angle_atom_site_label_2
_geom_angle_atom_site_label_3
_geom_angle
_geom_angle_site_symmetry_1
_geom_angle_site_symmetry_3
_geom_angle_publ_flag
F1 B1 F2 109.33(13) . . ?
F1 B1 N1 111.06(13) . . ?
F2 B1 N1 107.96(13) . . ?
F1 B1 N3 110.74(14) . . ?
F2 B1 N3 111.79(13) . . ?
N1 B1 N3 105.90(12) . . ?
C1 O1 C31 115.60(13) . . ?
C4 N1 C1 108.93(13) . . ?
C4 N1 B1 125.31(14) . . ?
C1 N1 B1 125.68(13) . . ?
C4 N2 C5 121.39(14) . . ?
C4 N2 H2N 122.6(16) . . ?
C5 N2 H2N 115.9(16) . . ?
C5 N3 C8 106.12(13) . . ?
C5 N3 B1 122.99(13) . . ?
C8 N3 B1 129.60(13) . . ?
C19 N4 C15 117.44(16) . . ?
C24 N5 C20 118.04(18) . . ?
O1 C1 N1 111.99(13) . . ?
O1 C1 C2 113.03(14) . . ?
N1 C1 C2 101.86(13) . . ?
O1 C1 C9 107.61(13) . . ?
N1 C1 C9 110.35(13) . . ?
C2 C1 C9 112.00(14) . . ?
C3 C2 C1 111.47(15) . . ?
C3 C2 H2 124.3 . . ?
C1 C2 H2 124.3 . . ?
C2 C3 C15 129.92(15) . . ?
C2 C3 C4 105.75(14) . . ?
C15 C3 C4 124.29(15) . . ?
N2 C4 N1 122.11(15) . . ?
N2 C4 C3 125.85(14) . . ?
N1 C4 C3 111.96(14) . . ?
N3 C5 C6 112.06(14) . . ?
N3 C5 N2 120.81(14) . . ?
C6 C5 N2 127.01(15) . . ?
C5 C6 C7 104.58(14) . . ?
C5 C6 C20 125.12(16) . . ?
C7 C6 C20 130.10(16) . . ?
C8 C7 C6 108.61(15) . . ?
C8 C7 H7 125.7 . . ?
C6 C7 H7 125.7 . . ?
C7 C8 N3 108.62(14) . . ?
C7 C8 C25 125.80(15) . . ?
N3 C8 C25 125.53(15) . . ?
C10 C9 C14 119.25(18) . . ?
C10 C9 C1 121.44(17) . . ?
C14 C9 C1 119.30(16) . . ?
C9 C10 C11 119.8(2) . . ?
C9 C10 H10 120.1 . . ?
C11 C10 H10 120.1 . . ?
C12 C11 C10 120.7(2) . . ?
C12 C11 H11 119.6 . . ?
C10 C11 H11 119.6 . . ?
C11 C12 C13 119.6(2) . . ?
C11 C12 H12 120.2 . . ?
C13 C12 H12 120.2 . . ?
C12 C13 C14 120.1(2) . . ?
C12 C13 H13 120.0 . . ?
C14 C13 H13 120.0 . . ?
C13 C14 C9 120.6(2) . . ?
C13 C14 H14 119.7 . . ?
C9 C14 H14 119.7 . . ?
N4 C15 C16 122.66(15) . . ?
N4 C15 C3 115.70(15) . . ?
C16 C15 C3 121.58(16) . . ?
C17 C16 C15 118.67(17) . . ?
C17 C16 H16 120.7 . . ?
C15 C16 H16 120.7 . . ?
C16 C17 C18 119.05(17) . . ?
C16 C17 H17 120.5 . . ?
C18 C17 H17 120.5 . . ?
C19 C18 C17 118.41(16) . . ?
C19 C18 H18 120.8 . . ?
C17 C18 H18 120.8 . . ?
N4 C19 C18 123.69(18) . . ?
N4 C19 H19 118.2 . . ?
C18 C19 H19 118.2 . . ?
N5 C20 C21 121.47(17) . . ?
N5 C20 C6 116.27(16) . . ?
C21 C20 C6 122.23(17) . . ?
C22 C21 C20 119.2(2) . . ?
C22 C21 H21 120.4 . . ?
C20 C21 H21 120.4 . . ?
C21 C22 C23 119.2(2) . . ?
C21 C22 H22 120.4 . . ?
C23 C22 H22 120.4 . . ?
C24 C23 C22 118.24(19) . . ?
C24 C23 H23 120.9 . . ?
C22 C23 H23 120.9 . . ?
N5 C24 C23 123.8(2) . . ?
N5 C24 H24 118.1 . . ?
C23 C24 H24 118.1 . . ?
C30 C25 C26 117.79(16) . . ?
C30 C25 C8 122.94(16) . . ?
C26 C25 C8 119.09(16) . . ?
C27 C26 C25 121.03(19) . . ?
C27 C26 H26 119.5 . . ?
C25 C26 H26 119.5 . . ?
C28 C27 C26 120.35(19) . . ?
C28 C27 H27 119.8 . . ?
C26 C27 H27 119.8 . . ?
C27 C28 C29 119.30(18) . . ?
C27 C28 H28 120.4 . . ?
C29 C28 H28 120.4 . . ?
C28 C29 C30 120.4(2) . . ?
C28 C29 H29 119.8 . . ?
C30 C29 H29 119.8 . . ?
C29 C30 C25 121.06(18) . . ?
C29 C30 H30 119.5 . . ?
C25 C30 H30 119.5 . . ?
O1 C31 C32 107.34(15) . . ?
O1 C31 H31A 110.2 . . ?
C32 C31 H31A 110.2 . . ?
O1 C31 H31B 110.2 . . ?
C32 C31 H31B 110.2 . . ?
H31A C31 H31B 108.5 . . ?
C31 C32 H32A 109.5 . . ?
C31 C32 H32B 109.5 . . ?
H32A C32 H32B 109.5 . . ?
C31 C32 H32C 109.5 . . ?
H32A C32 H32C 109.5 . . ?
H32B C32 H32C 109.5 . . ?
Cl3A C33A Cl1A 110.6(6) . . ?
Cl3A C33A Cl2A 110.2(6) . . ?
Cl1A C33A Cl2A 109.6(6) . . ?
Cl3A C33A H33A 108.8 . . ?
Cl1A C33A H33A 108.8 . . ?
Cl2A C33A H33A 108.8 . . ?
Cl3B C33B Cl1B 112.6(10) . . ?
Cl3B C33B Cl2B 107.3(9) . . ?
Cl1B C33B Cl2B 109.5(9) . . ?
Cl3B C33B H33B 109.1 . . ?
Cl1B C33B H33B 109.1 . . ?
Cl2B C33B H33B 109.1 . . ?
Cl3C C33C Cl1C 112.3(9) . . ?
Cl3C C33C Cl2C 109.4(7) . . ?
Cl1C C33C Cl2C 109.6(9) . . ?
Cl3C C33C H33C 108.5 . . ?
Cl1C C33C H33C 108.5 . . ?
Cl2C C33C H33C 108.5 . . ?
Cl3D C33D Cl1D 112.6(18) . . ?
Cl3D C33D Cl2D 106.0(17) . . ?
Cl1D C33D Cl2D 110.0(18) . . ?
Cl3D C33D H33D 109.4 . . ?
Cl1D C33D H33D 109.4 . . ?
Cl2D C33D H33D 109.4 . . ?

loop_
_geom_bond_atom_site_label_1
_geom_bond_atom_site_label_2
_geom_bond_distance
_geom_bond_site_symmetry_2
_geom_bond_publ_flag
B1 F1 1.380(2) . ?
B1 F2 1.396(2) . ?
B1 N1 1.553(2) . ?
B1 N3 1.555(2) . ?
O1 C1 1.405(2) . ?
O1 C31 1.440(2) . ?
N1 C4 1.327(2) . ?
N1 C1 1.493(2) . ?
N2 C4 1.319(2) . ?
N2 C5 1.386(2) . ?
N2 H2N 0.901(16) . ?
N3 C5 1.369(2) . ?
N3 C8 1.396(2) . ?
N4 C19 1.341(2) . ?
N4 C15 1.347(2) . ?
N5 C24 1.339(2) . ?
N5 C20 1.353(2) . ?
C1 C2 1.514(2) . ?
C1 C9 1.527(2) . ?
C2 C3 1.343(2) . ?
C2 H2 0.9500 . ?
C3 C15 1.467(2) . ?
C3 C4 1.473(2) . ?
C5 C6 1.383(2) . ?
C6 C7 1.420(2) . ?
C6 C20 1.457(2) . ?
C7 C8 1.384(2) . ?
C7 H7 0.9500 . ?
C8 C25 1.468(2) . ?
C9 C10 1.387(3) . ?
C9 C14 1.391(3) . ?
C10 C11 1.393(3) . ?
C10 H10 0.9500 . ?
C11 C12 1.380(4) . ?
C11 H11 0.9500 . ?
C12 C13 1.383(4) . ?
C12 H12 0.9500 . ?
C13 C14 1.387(3) . ?
C13 H13 0.9500 . ?
C14 H14 0.9500 . ?
C15 C16 1.395(2) . ?
C16 C17 1.386(2) . ?
C16 H16 0.9500 . ?
C17 C18 1.388(3) . ?
C17 H17 0.9500 . ?
C18 C19 1.382(3) . ?
C18 H18 0.9500 . ?
C19 H19 0.9500 . ?
C20 C21 1.398(3) . ?
C21 C22 1.385(3) . ?
C21 H21 0.9500 . ?
C22 C23 1.385(3) . ?
C22 H22 0.9500 . ?
C23 C24 1.378(3) . ?
C23 H23 0.9500 . ?
C24 H24 0.9500 . ?
C25 C30 1.395(3) . ?
C25 C26 1.397(3) . ?
C26 C27 1.394(3) . ?
C26 H26 0.9500 . ?
C27 C28 1.382(3) . ?
C27 H27 0.9500 . ?
C28 C29 1.385(3) . ?
C28 H28 0.9500 . ?
C29 C30 1.391(3) . ?
C29 H29 0.9500 . ?
C30 H30 0.9500 . ?
C31 C32 1.504(3) . ?
C31 H31A 0.9900 . ?
C31 H31B 0.9900 . ?
C32 H32A 0.9800 . ?
C32 H32B 0.9800 . ?
C32 H32C 0.9800 . ?
C33A Cl3A 1.725(10) . ?
C33A Cl1A 1.750(10) . ?
C33A Cl2A 1.776(10) . ?
C33A H33A 1.0000 . ?
C33B Cl3B 1.732(13) . ?
C33B Cl1B 1.753(13) . ?
C33B Cl2B 1.772(13) . ?
C33B H33B 1.0000 . ?
C33C Cl3C 1.730(12) . ?
C33C Cl1C 1.758(13) . ?
C33C Cl2C 1.758(13) . ?
C33C H33C 1.0000 . ?
C33D Cl3D 1.721(17) . ?
C33D Cl1D 1.746(17) . ?
C33D Cl2D 1.769(17) . ?
C33D H33D 1.0000 . ?

loop_
_geom_hbond_atom_site_label_D
_geom_hbond_atom_site_label_H
_geom_hbond_atom_site_label_A
_geom_hbond_distance_DH
_geom_hbond_distance_HA
_geom_hbond_distance_DA
_geom_hbond_angle_DHA
_geom_hbond_site_symmetry_A
_geom_hbond_publ_flag
N2 H2N N4 0.901(16) 2.22(2) 2.794(2) 121(2) . yes
N2 H2N N5 0.901(16) 2.09(2) 2.749(2) 129(2) . yes

loop_
_geom_torsion_atom_site_label_1
_geom_torsion_atom_site_label_2
_geom_torsion_atom_site_label_3
_geom_torsion_atom_site_label_4
_geom_torsion
_geom_torsion_site_symmetry_1
_geom_torsion_site_symmetry_2
_geom_torsion_site_symmetry_3
_geom_torsion_site_symmetry_4
_geom_torsion_publ_flag
F1 B1 N1 C4 130.34(17) . . . . ?
F2 B1 N1 C4 -109.82(18) . . . . ?
N3 B1 N1 C4 10.0(2) . . . . ?
F1 B1 N1 C1 -53.5(2) . . . . ?
F2 B1 N1 C1 66.39(19) . . . . ?
N3 B1 N1 C1 -173.74(14) . . . . ?
F1 B1 N3 C5 -122.03(16) . . . . ?
F2 B1 N3 C5 115.80(17) . . . . ?
N1 B1 N3 C5 -1.5(2) . . . . ?
F1 B1 N3 C8 43.2(2) . . . . ?
F2 B1 N3 C8 -79.0(2) . . . . ?
N1 B1 N3 C8 163.66(16) . . . . ?
C31 O1 C1 N1 -69.57(18) . . . . ?
C31 O1 C1 C2 44.79(19) . . . . ?
C31 O1 C1 C9 168.97(14) . . . . ?
C4 N1 C1 O1 122.21(15) . . . . ?
B1 N1 C1 O1 -54.5(2) . . . . ?
C4 N1 C1 C2 1.15(18) . . . . ?
B1 N1 C1 C2 -175.58(15) . . . . ?
C4 N1 C1 C9 -117.93(15) . . . . ?
B1 N1 C1 C9 65.3(2) . . . . ?
O1 C1 C2 C3 -120.36(17) . . . . ?
N1 C1 C2 C3 0.0(2) . . . . ?
C9 C1 C2 C3 117.89(17) . . . . ?
C1 C2 C3 C15 176.64(17) . . . . ?
C1 C2 C3 C4 -1.0(2) . . . . ?
C5 N2 C4 N1 -3.6(3) . . . . ?
C5 N2 C4 C3 172.81(16) . . . . ?
C1 N1 C4 N2 175.05(16) . . . . ?
B1 N1 C4 N2 -8.2(3) . . . . ?
C1 N1 C4 C3 -1.9(2) . . . . ?
B1 N1 C4 C3 174.89(15) . . . . ?
C2 C3 C4 N2 -174.95(18) . . . . ?
C15 C3 C4 N2 7.3(3) . . . . ?
C2 C3 C4 N1 1.8(2) . . . . ?
C15 C3 C4 N1 -175.98(16) . . . . ?
C8 N3 C5 C6 -0.6(2) . . . . ?
B1 N3 C5 C6 167.60(15) . . . . ?
C8 N3 C5 N2 -176.85(15) . . . . ?
B1 N3 C5 N2 -8.7(2) . . . . ?
C4 N2 C5 N3 12.0(3) . . . . ?
C4 N2 C5 C6 -163.62(18) . . . . ?
N3 C5 C6 C7 0.7(2) . . . . ?
N2 C5 C6 C7 176.65(17) . . . . ?
N3 C5 C6 C20 -174.70(17) . . . . ?
N2 C5 C6 C20 1.3(3) . . . . ?
C5 C6 C7 C8 -0.5(2) . . . . ?
C20 C6 C7 C8 174.55(18) . . . . ?
C6 C7 C8 N3 0.2(2) . . . . ?
C6 C7 C8 C25 177.63(17) . . . . ?
C5 N3 C8 C7 0.24(19) . . . . ?
B1 N3 C8 C7 -166.87(16) . . . . ?
C5 N3 C8 C25 -177.23(16) . . . . ?
B1 N3 C8 C25 15.7(3) . . . . ?
O1 C1 C9 C10 -6.0(2) . . . . ?
N1 C1 C9 C10 -128.52(17) . . . . ?
C2 C1 C9 C10 118.76(18) . . . . ?
O1 C1 C9 C14 174.78(15) . . . . ?
N1 C1 C9 C14 52.3(2) . . . . ?
C2 C1 C9 C14 -60.4(2) . . . . ?
C14 C9 C10 C11 -1.8(3) . . . . ?
C1 C9 C10 C11 179.07(18) . . . . ?
C9 C10 C11 C12 0.8(3) . . . . ?
C10 C11 C12 C13 0.3(4) . . . . ?
C11 C12 C13 C14 -0.6(3) . . . . ?
C12 C13 C14 C9 -0.3(3) . . . . ?
C10 C9 C14 C13 1.5(3) . . . . ?
C1 C9 C14 C13 -179.28(17) . . . . ?
C19 N4 C15 C16 -2.9(3) . . . . ?
C19 N4 C15 C3 174.43(17) . . . . ?
C2 C3 C15 N4 -161.79(19) . . . . ?
C4 C3 C15 N4 15.4(3) . . . . ?
C2 C3 C15 C16 15.5(3) . . . . ?
C4 C3 C15 C16 -167.22(17) . . . . ?
N4 C15 C16 C17 2.3(3) . . . . ?
C3 C15 C16 C17 -174.80(17) . . . . ?
C15 C16 C17 C18 0.3(3) . . . . ?
C16 C17 C18 C19 -2.2(3) . . . . ?
C15 N4 C19 C18 0.8(3) . . . . ?
C17 C18 C19 N4 1.7(3) . . . . ?
C24 N5 C20 C21 -0.4(3) . . . . ?
C24 N5 C20 C6 177.71(19) . . . . ?
C5 C6 C20 N5 -12.8(3) . . . . ?
C7 C6 C20 N5 173.03(19) . . . . ?
C5 C6 C20 C21 165.21(19) . . . . ?
C7 C6 C20 C21 -8.9(3) . . . . ?
N5 C20 C21 C22 0.5(3) . . . . ?
C6 C20 C21 C22 -177.49(19) . . . . ?
C20 C21 C22 C23 -0.4(3) . . . . ?
C21 C22 C23 C24 0.3(4) . . . . ?
C20 N5 C24 C23 0.2(4) . . . . ?
C22 C23 C24 N5 -0.2(4) . . . . ?
C7 C8 C25 C30 -141.7(2) . . . . ?
N3 C8 C25 C30 35.4(3) . . . . ?
C7 C8 C25 C26 33.3(3) . . . . ?
N3 C8 C25 C26 -149.64(18) . . . . ?
C30 C25 C26 C27 1.9(3) . . . . ?
C8 C25 C26 C27 -173.29(19) . . . . ?
C25 C26 C27 C28 -1.5(3) . . . . ?
C26 C27 C28 C29 -0.2(4) . . . . ?
C27 C28 C29 C30 1.3(3) . . . . ?
C28 C29 C30 C25 -0.8(3) . . . . ?
C26 C25 C30 C29 -0.8(3) . . . . ?
C8 C25 C30 C29 174.21(18) . . . . ?
C1 O1 C31 C32 163.19(15) . . . . ?
